data_7100989
loop_
_publ_author_name
'Fabio Ragaini'
'Emma Gallo'
'Michela Gasperini'
'Piero Macchi'

_publ_section_title
;
Using Ring Strain to Inhibit a Decomposition Path:
First Synthesis of an Alkyl-BIAN ligand (Alkyl-BIAN = bis(alkyl)
-acenaphthenequinonediimine)
;
_journal_name_full 'Chemical Communications'
_journal_paper_doi 10.1039/b415767b
_journal_year 2005
_chemical_formula_sum 'C22 H23 F6 N2 P Pd'
_chemical_formula_weight 566.79
_space_group_IT_number 14
_symmetry_cell_setting monoclinic
_symmetry_space_group_name_Hall '-P 2yn'
_symmetry_space_group_name_H-M 'P 1 21/n 1'
_cell_angle_alpha 90.000
_cell_angle_beta 91.575(4)
_cell_angle_gamma 90.000
_cell_formula_units_Z 4
_cell_length_a 8.6005(14)
_cell_length_b 13.217(2)
_cell_length_c 18.918(3)
_cell_measurement_temperature 120(2)
_cell_volume 2149.6(6)
_diffrn_ambient_temperature 120(2)
_exptl_crystal_density_diffrn 1.751
_refine_diff_density_rms 0.154
_cod_depositor_comments
;
The following automatic conversions were performed:
'_symmetry_cell_setting' value 'Monoclinic' changed to 'monoclinic'
according to '/home/saulius/struct/CIF-dictionaries/cif_core.dic'
dictionary named 'cif_core.dic' version 2.4.1 from 2010-06-29.

Automatic conversion script
Id: cif_fix_enum 1527 2010-12-29 10:47:43Z saulius 
;
_cod_original_sg_symbol_H-M 'P 21/n'
_cod_database_code 7100989

loop_
_symmetry_equiv_pos_as_xyz
'x, y, z'
'-x+1/2, y+1/2, -z+1/2'
'-x, -y, -z'
'x-1/2, -y-1/2, z-1/2'

loop_
_atom_site_label
_atom_site_type_symbol
_atom_site_fract_x
_atom_site_fract_y
_atom_site_fract_z
_atom_site_U_iso_or_equiv
_atom_site_adp_type
_atom_site_occupancy
_atom_site_symmetry_multiplicity
_atom_site_calc_flag
_atom_site_refinement_flags
_atom_site_disorder_assembly
_atom_site_disorder_group
C41 C 0.3383(8) 0.6256(4) 0.1354(3) 0.0276(13) Uani 1 1 d . A 1
C42 C 0.3323(6) 0.5799(4) 0.0685(3) 0.0263(13) Uani 1 1 d . A 1
C43 C 0.4492(7) 0.6119(4) 0.0223(3) 0.0237(12) Uani 1 1 d . A 1
C44 C 0.1953(6) 0.5196(4) 0.0417(3) 0.0294(13) Uani 1 1 d . A 1
H44A H 0.2153 0.4488 0.049 0.044 Uiso 1 1 calc R A 1
H44B H 0.1785 0.5323 -0.0079 0.044 Uiso 1 1 calc R A 1
H44C H 0.1045 0.539 0.0668 0.044 Uiso 1 1 calc R A 1
C1 C 0.2023(6) 0.9410(4) 0.0772(3) 0.0146(10) Uani 1 1 d . B 2
C2 C 0.2728(6) 0.9431(3) 0.0058(3) 0.0148(10) Uani 1 1 d . B 2
C3 C 0.2427(6) 1.0449(3) -0.0247(3) 0.0151(10) Uani 1 1 d . B 2
C4 C 0.2808(6) 1.0959(4) -0.0853(3) 0.0211(11) Uani 1 1 d . B 2
H4 H 0.3408 1.0649 -0.1193 0.025 Uiso 1 1 calc R B 2
C5 C 0.2266(6) 1.1971(4) -0.0952(3) 0.0230(12) Uani 1 1 d . B 2
H5 H 0.2528 1.2319 -0.1359 0.028 Uiso 1 1 calc R B 2
C6 C 0.1368(6) 1.2445(4) -0.0461(3) 0.0230(12) Uani 1 1 d . B 2
H6 H 0.1008 1.3098 -0.055 0.028 Uiso 1 1 calc R B 2
C7 C 0.0988(6) 1.1961(4) 0.0170(3) 0.0185(11) Uani 1 1 d . B 2
C8 C 0.1521(6) 1.0957(4) 0.0266(3) 0.0161(10) Uani 1 1 d . B 2
C9 C 0.1244(6) 1.0382(3) 0.0880(3) 0.0153(10) Uani 1 1 d . B 2
C10 C 0.0388(6) 1.0799(4) 0.1409(3) 0.0212(12) Uani 1 1 d . B 2
H10 H 0.0165 1.0427 0.1811 0.025 Uiso 1 1 calc R B 2
C11 C -0.0147(6) 1.1809(4) 0.1329(3) 0.0220(12) Uani 1 1 d . B 2
H11 H -0.0705 1.2102 0.169 0.026 Uiso 1 1 calc R B 2
C12 C 0.0137(6) 1.2365(4) 0.0731(3) 0.0222(12) Uani 1 1 d . B 2
H12 H -0.0241 1.3023 0.0696 0.027 Uiso 1 1 calc R B 2
C101 C 0.1554(6) 0.8539(4) 0.1843(3) 0.0227(12) Uani 1 1 d . B 2
H101 H 0.0456 0.8344 0.1852 0.027 Uiso 1 1 calc R B 2
C102 C 0.2564(8) 0.8108(5) 0.2430(3) 0.0369(15) Uani 1 1 d . B 2
H10A H 0.3634 0.7947 0.2326 0.044 Uiso 1 1 calc R B 2
H10B H 0.2083 0.7659 0.2765 0.044 Uiso 1 1 calc R B 2
C103 C 0.2098(7) 0.9210(4) 0.2435(3) 0.0294(13) Uani 1 1 d . B 2
H10C H 0.1339 0.9421 0.2775 0.035 Uiso 1 1 calc R B 2
H10D H 0.289 0.9708 0.2336 0.035 Uiso 1 1 calc R B 2
C201 C 0.4060(6) 0.8594(4) -0.0846(3) 0.0190(11) Uani 1 1 d . B 2
H201 H 0.4031 0.923 -0.1112 0.023 Uiso 1 1 calc R B 2
C202 C 0.3931(6) 0.7644(4) -0.1279(3) 0.0216(11) Uani 1 1 d . B 2
H20A H 0.3393 0.7072 -0.1077 0.026 Uiso 1 1 calc R B 2
H20B H 0.3797 0.7715 -0.1787 0.026 Uiso 1 1 calc R B 2
C203 C 0.5459(6) 0.7935(4) -0.0954(3) 0.0248(12) Uani 1 1 d . B 2
H20C H 0.6252 0.8183 -0.1265 0.03 Uiso 1 1 calc R B 2
H20D H 0.5848 0.754 -0.0555 0.03 Uiso 1 1 calc R B 2
N1 N 0.2202(5) 0.8605(3) 0.1149(2) 0.0163(9) Uani 1 1 d . B 2
N2 N 0.3406(5) 0.8624(3) -0.0169(2) 0.0191(9) Uani 1 1 d . B 2
Pd1 Pd 0.33085(4) 0.74287(3) 0.06055(2) 0.01651(16) Uani 1 1 d . B 2
P1 P 0.31111(17) 0.98767(10) -0.29814(7) 0.0229(3) Uani 1 1 d . C 2
F1 F 0.2014(5) 0.9883(4) -0.3669(2) 0.0642(13) Uani 1 1 d . C 2
F2 F 0.4260(5) 0.9103(3) -0.3349(2) 0.0536(11) Uani 1 1 d . C 2
F3 F 0.4215(4) 0.9857(3) -0.22921(17) 0.0376(8) Uani 1 1 d . C 2
F4 F 0.1967(5) 1.0628(3) -0.2596(2) 0.0533(11) Uani 1 1 d . C 2
F5 F 0.4071(4) 1.0799(3) -0.3285(2) 0.0470(10) Uani 1 1 d . C 2
F6 F 0.2143(4) 0.8939(3) -0.2684(2) 0.0427(9) Uani 1 1 d . C 2
H41A H 0.448(8) 0.642(5) 0.160(4) 0.051 Uiso 1 1 d . D 1
H41B H 0.261(8) 0.616(6) 0.161(4) 0.051 Uiso 1 1 d . E 1
H43A H 0.544(8) 0.635(5) 0.045(3) 0.051 Uiso 1 1 d . F 1
H43B H 0.437(8) 0.597(5) -0.028(4) 0.051 Uiso 1 1 d . G 1

loop_
_atom_site_aniso_label
_atom_site_aniso_U_11
_atom_site_aniso_U_22
_atom_site_aniso_U_33
_atom_site_aniso_U_23
_atom_site_aniso_U_13
_atom_site_aniso_U_12
C41 0.038(4) 0.013(3) 0.031(3) 0.005(2) 0.003(3) 0.006(2)
C42 0.028(3) 0.014(2) 0.047(4) 0.006(2) 0.000(3) 0.006(2)
C43 0.028(3) 0.009(3) 0.035(3) 0.002(2) 0.003(3) 0.004(2)
C44 0.029(3) 0.011(3) 0.048(4) -0.004(2) 0.006(3) -0.003(2)
C1 0.019(3) 0.008(2) 0.017(3) -0.0044(19) -0.003(2) -0.0014(19)
C2 0.019(3) 0.005(2) 0.020(3) -0.0010(19) -0.001(2) -0.0020(19)
C3 0.021(3) 0.002(2) 0.022(3) -0.0007(19) -0.002(2) -0.0002(19)
C4 0.027(3) 0.015(3) 0.022(3) -0.003(2) 0.000(2) -0.001(2)
C5 0.034(3) 0.011(3) 0.024(3) 0.005(2) -0.003(2) -0.001(2)
C6 0.026(3) 0.010(3) 0.033(3) 0.001(2) -0.011(2) 0.003(2)
C7 0.020(3) 0.010(2) 0.026(3) -0.003(2) -0.002(2) 0.000(2)
C8 0.017(3) 0.012(2) 0.019(3) -0.003(2) -0.001(2) 0.000(2)
C9 0.019(3) 0.005(2) 0.021(3) -0.0060(19) -0.003(2) 0.0002(19)
C10 0.020(3) 0.017(3) 0.027(3) -0.006(2) 0.001(2) -0.004(2)
C11 0.018(3) 0.015(3) 0.033(3) -0.007(2) 0.001(2) 0.004(2)
C12 0.026(3) 0.009(2) 0.031(3) -0.010(2) -0.005(2) 0.004(2)
C101 0.030(3) 0.016(3) 0.023(3) 0.002(2) 0.006(2) -0.005(2)
C102 0.055(4) 0.032(3) 0.024(3) 0.006(3) 0.006(3) 0.009(3)
C103 0.035(3) 0.027(3) 0.026(3) -0.008(2) 0.001(3) -0.003(3)
C201 0.033(3) 0.006(2) 0.018(3) 0.000(2) 0.007(2) 0.002(2)
C202 0.027(3) 0.016(3) 0.022(3) -0.007(2) -0.001(2) 0.004(2)
C203 0.026(3) 0.018(3) 0.031(3) -0.007(2) 0.003(2) -0.001(2)
N1 0.020(2) 0.010(2) 0.019(2) -0.0004(17) 0.0019(18) -0.0019(17)
N2 0.024(2) 0.011(2) 0.022(2) -0.0007(18) 0.0023(19) 0.0001(18)
Pd1 0.0228(3) 0.0047(2) 0.0221(3) 0.00051(15) 0.00163(16) 0.00145(15)
P1 0.0320(8) 0.0151(7) 0.0216(7) 0.0027(5) 0.0032(6) -0.0064(6)
F1 0.068(3) 0.084(3) 0.039(2) 0.021(2) -0.024(2) -0.039(3)
F2 0.067(3) 0.038(2) 0.058(3) -0.0235(19) 0.030(2) -0.0060(19)
F3 0.043(2) 0.043(2) 0.0258(18) 0.0008(16) -0.0039(15) -0.0022(17)
F4 0.050(2) 0.034(2) 0.076(3) -0.002(2) 0.016(2) 0.0126(18)
F5 0.061(3) 0.029(2) 0.050(2) 0.0180(17) -0.0001(19) -0.0229(18)
F6 0.044(2) 0.028(2) 0.057(2) 0.0113(17) 0.0109(18) -0.0142(17)

loop_
_geom_bond_atom_site_label_1
_geom_bond_atom_site_label_2
_geom_bond_distance
_geom_bond_site_symmetry_2
_geom_bond_publ_flag
C41 C42 1.403(8) . ?
C42 C43 1.415(8) . ?
C42 C44 1.499(8) . ?
C1 N1 1.287(6) . ?
C1 C9 1.467(6) . ?
C1 C2 1.496(7) . ?
C2 N2 1.295(6) . ?
C2 C3 1.483(6) . ?
C3 C4 1.378(7) . ?
C3 C8 1.428(7) . ?
C4 C5 1.427(7) . ?
C5 C6 1.374(8) . ?
C6 C7 1.401(8) . ?
C7 C12 1.411(7) . ?
C7 C8 1.415(7) . ?
C8 C9 1.413(7) . ?
C9 C10 1.374(7) . ?
C10 C11 1.418(7) . ?
C11 C12 1.376(8) . ?
C101 N1 1.443(6) . ?
C101 C103 1.493(7) . ?
C101 C102 1.502(8) . ?
C102 C103 1.510(8) . ?
C201 N2 1.414(6) . ?
C201 C202 1.502(7) . ?
C201 C203 1.504(7) . ?
C202 C203 1.486(8) . ?
N1 Pd1 2.106(4) . ?
N2 Pd1 2.156(4) . ?
P1 F1 1.586(4) . ?
P1 F5 1.588(3) . ?
P1 F4 1.590(4) . ?
P1 F3 1.592(4) . ?
P1 F2 1.594(4) . ?
P1 F6 1.603(3) . ?
